data_7024984
loop_
_publ_author_name
'White, Nicholas G.'
'Feltham, Humphrey L. C.'
'Gandolfi, Claudio'
'Albrecht, Martin'
'Brooker, Sally'

_publ_section_title
;
 Towards Langmuir-Blodgett films of magnetically interesting materials:
 solution equilibria in amphiphilic iron(II) complexes of a
 triazole-containing ligand.
;
_journal_issue 15
_journal_name_full 'Dalton transactions (Cambridge, England : 2003)'
_journal_page_first 3751
_journal_page_last 3758
_journal_paper_doi 10.1039/b923923e
_journal_volume 39
_journal_year 2010
_chemical_formula_sum 'C56 H86 Fe N12 O6 S2'
_chemical_formula_weight 1143.34
_chemical_name_systematic
;
?
;
_space_group_IT_number 2
_symmetry_cell_setting triclinic
_symmetry_space_group_name_Hall '-P 1'
_symmetry_space_group_name_H-M 'P -1'
_atom_sites_solution_hydrogens geom
_atom_sites_solution_primary direct
_atom_sites_solution_secondary difmap
_audit_creation_method SHELXL-97
_cell_angle_alpha 102.047(3)
_cell_angle_beta 97.982(3)
_cell_angle_gamma 104.035(3)
_cell_formula_units_Z 2
_cell_length_a 10.0978(6)
_cell_length_b 14.2697(10)
_cell_length_c 22.0872(15)
_cell_measurement_reflns_used 7109
_cell_measurement_temperature 92(2)
_cell_measurement_theta_max 26.24
_cell_measurement_theta_min 2.42
_cell_volume 2958.8(3)
_computing_structure_refinement 'SHELXL-97 (Sheldrick, 1997)'
_computing_structure_solution 'SHELXS-97 (Sheldrick, 1990)'
_diffrn_ambient_temperature 92(2)
_diffrn_measured_fraction_theta_full 0.993
_diffrn_measured_fraction_theta_max 0.993
_diffrn_measurement_device_type 'Bruker Kappa Apex II area detector'
_diffrn_radiation_monochromator graphite
_diffrn_radiation_source 'fine-focus sealed tube'
_diffrn_radiation_type MoK\a
_diffrn_radiation_wavelength 0.71073
_diffrn_reflns_av_R_equivalents 0.0627
_diffrn_reflns_av_sigmaI/netI 0.0542
_diffrn_reflns_limit_h_max 12
_diffrn_reflns_limit_h_min -12
_diffrn_reflns_limit_k_max 17
_diffrn_reflns_limit_k_min -17
_diffrn_reflns_limit_l_max 27
_diffrn_reflns_limit_l_min -27
_diffrn_reflns_number 62470
_diffrn_reflns_theta_full 26.38
_diffrn_reflns_theta_max 26.38
_diffrn_reflns_theta_min 1.52
_exptl_absorpt_coefficient_mu 0.384
_exptl_absorpt_correction_T_max 0.9924
_exptl_absorpt_correction_T_min 0.8048
_exptl_absorpt_correction_type multi-scan
_exptl_absorpt_process_details 'SCALE (Bruker AXS Inc.)'
_exptl_crystal_colour orange
_exptl_crystal_density_diffrn 1.283
_exptl_crystal_density_method 'not measured'
_exptl_crystal_description plate
_exptl_crystal_F_000 1224
_exptl_crystal_size_max 0.50
_exptl_crystal_size_mid 0.25
_exptl_crystal_size_min 0.02
_refine_diff_density_max 0.494
_refine_diff_density_min -0.605
_refine_diff_density_rms 0.084
_refine_ls_extinction_method none
_refine_ls_goodness_of_fit_ref 1.117
_refine_ls_hydrogen_treatment constr
_refine_ls_matrix_type full
_refine_ls_number_parameters 696
_refine_ls_number_reflns 12032
_refine_ls_number_restraints 0
_refine_ls_restrained_S_all 1.117
_refine_ls_R_factor_all 0.0828
_refine_ls_R_factor_gt 0.0659
_refine_ls_shift/su_max 0.001
_refine_ls_shift/su_mean 0.000
_refine_ls_structure_factor_coef Fsqd
_refine_ls_weighting_details 'calc w=1/[\s^2^(Fo^2^)+(0.0424P)^2^+6.9371P] where P=(Fo^2^+2Fc^2^)/3'
_refine_ls_weighting_scheme calc
_refine_ls_wR_factor_gt 0.1469
_refine_ls_wR_factor_ref 0.1552
_reflns_number_gt 9921
_reflns_number_total 12032
_reflns_threshold_expression >2sigma(I)
_cod_data_source_file b923923e_ccdc_741107_741108.txt
_cod_data_source_block nw454
_cod_original_sg_symbol_H-M P-1
_cod_database_code 7024984

loop_
_symmetry_equiv_pos_as_xyz
'x, y, z'
'-x, -y, -z'

loop_
_atom_site_label
_atom_site_type_symbol
_atom_site_fract_x
_atom_site_fract_y
_atom_site_fract_z
_atom_site_U_iso_or_equiv
_atom_site_adp_type
_atom_site_occupancy
_atom_site_symmetry_multiplicity
_atom_site_calc_flag
_atom_site_refinement_flags
Fe1 Fe 0.21516(5) 0.76258(3) 0.49125(2) 0.01291(12) Uani 1 1 d .
S1 S 0.07928(8) 0.74755(6) 0.62156(4) 0.01482(17) Uani 1 1 d .
O11 O 0.1031(2) 0.78051(16) 0.56386(10) 0.0167(5) Uani 1 1 d .
O12 O -0.0416(2) 0.77318(17) 0.64130(11) 0.0202(5) Uani 1 1 d .
O13 O 0.0779(3) 0.64405(16) 0.61563(12) 0.0225(5) Uani 1 1 d .
S2 S 0.43190(8) 0.71871(6) 0.39030(4) 0.01798(18) Uani 1 1 d .
O21 O 0.3216(2) 0.75560(16) 0.41593(11) 0.0172(5) Uani 1 1 d .
O22 O 0.4679(3) 0.76163(18) 0.33890(13) 0.0310(6) Uani 1 1 d .
O23 O 0.5510(2) 0.72937(17) 0.43877(13) 0.0267(6) Uani 1 1 d .
N1 N 0.2634(3) 0.62783(19) 0.50963(12) 0.0144(5) Uani 1 1 d .
N2 N 0.4054(3) 0.81825(19) 0.55862(13) 0.0150(6) Uani 1 1 d .
N3 N 0.4898(3) 0.9103(2) 0.59197(13) 0.0169(6) Uani 1 1 d .
N4 N 0.7970(3) 0.9506(2) 0.71085(14) 0.0258(7) Uani 1 1 d .
N5 N 0.5801(3) 0.79446(19) 0.61808(13) 0.0145(6) Uani 1 1 d .
N6 N 0.6678(3) 0.7448(2) 0.64650(15) 0.0241(7) Uani 1 1 d .
H6X H 0.7396 0.7483 0.6225 0.029 Uiso 1 1 d .
H6Y H 0.7110 0.7897 0.6866 0.029 Uiso 1 1 d .
N21 N 0.1681(3) 0.89686(19) 0.47114(12) 0.0145(6) Uani 1 1 d .
N22 N 0.0259(3) 0.70679(19) 0.42228(13) 0.0161(6) Uani 1 1 d .
N23 N -0.0574(3) 0.61448(19) 0.38869(13) 0.0160(6) Uani 1 1 d .
N24 N -0.3528(3) 0.5760(2) 0.26403(13) 0.0204(6) Uani 1 1 d .
N25 N -0.1452(3) 0.73035(19) 0.36131(13) 0.0150(6) Uani 1 1 d .
N26 N -0.2320(3) 0.7811(2) 0.33315(15) 0.0245(7) Uani 1 1 d .
H26X H -0.2795 0.7330 0.2969 0.029 Uiso 1 1 d .
H26Y H -0.2982 0.7869 0.3575 0.029 Uiso 1 1 d .
C1 C 0.1823(3) 0.5337(2) 0.48452(16) 0.0168(7) Uani 1 1 d .
H1 H 0.0959 0.5230 0.4571 0.020 Uiso 1 1 calc R
C2 C 0.2207(4) 0.4515(2) 0.49743(16) 0.0200(7) Uani 1 1 d .
H2 H 0.1612 0.3859 0.4791 0.024 Uiso 1 1 calc R
C3 C 0.3460(4) 0.4662(2) 0.53706(17) 0.0208(7) Uani 1 1 d .
H3 H 0.3741 0.4109 0.5461 0.025 Uiso 1 1 calc R
C4 C 0.4315(3) 0.5635(2) 0.56391(16) 0.0180(7) Uani 1 1 d .
H4 H 0.5185 0.5758 0.5913 0.022 Uiso 1 1 calc R
C5 C 0.3852(3) 0.6418(2) 0.54921(15) 0.0142(6) Uani 1 1 d .
C6 C 0.4594(3) 0.7486(2) 0.57525(15) 0.0149(6) Uani 1 1 d .
C7 C 0.5948(3) 0.8961(2) 0.62752(15) 0.0152(7) Uani 1 1 d .
C8 C 0.7082(3) 0.9766(3) 0.67091(16) 0.0189(7) Uani 1 1 d .
C9 C 0.7170(4) 1.0750(3) 0.66808(17) 0.0231(8) Uani 1 1 d .
H9 H 0.6500 1.0899 0.6397 0.028 Uiso 1 1 calc R
C10 C 0.8273(4) 1.1496(3) 0.70832(18) 0.0309(9) Uani 1 1 d .
H10 H 0.8372 1.2176 0.7084 0.037 Uiso 1 1 calc R
C11 C 0.9231(4) 1.1243(3) 0.74844(19) 0.0372(10) Uani 1 1 d .
H11 H 1.0009 1.1743 0.7754 0.045 Uiso 1 1 calc R
C12 C 0.9035(4) 1.0245(3) 0.74856(19) 0.0356(10) Uani 1 1 d .
H12 H 0.9688 1.0078 0.7767 0.043 Uiso 1 1 calc R
C21 C 0.2490(3) 0.9908(2) 0.49625(16) 0.0170(7) Uani 1 1 d .
H21 H 0.3333 1.0018 0.5253 0.020 Uiso 1 1 calc R
C22 C 0.2134(4) 1.0725(2) 0.48118(16) 0.0195(7) Uani 1 1 d .
H22 H 0.2725 1.1382 0.4995 0.023 Uiso 1 1 calc R
C23 C 0.0908(3) 1.0566(2) 0.43918(16) 0.0192(7) Uani 1 1 d .
H23 H 0.0648 1.1116 0.4284 0.023 Uiso 1 1 calc R
C24 C 0.0053(3) 0.9603(2) 0.41272(16) 0.0177(7) Uani 1 1 d .
H24 H -0.0798 0.9479 0.3839 0.021 Uiso 1 1 calc R
C25 C 0.0485(3) 0.8827(2) 0.42991(15) 0.0136(6) Uani 1 1 d .
C26 C -0.0257(3) 0.7760(2) 0.40472(15) 0.0146(6) Uani 1 1 d .
C27 C -0.1604(3) 0.6295(2) 0.35206(15) 0.0142(6) Uani 1 1 d .
C28 C -0.2718(3) 0.5492(2) 0.30688(15) 0.0170(7) Uani 1 1 d .
C29 C -0.2867(3) 0.4504(2) 0.30972(16) 0.0205(7) Uani 1 1 d .
H29 H -0.2259 0.4342 0.3402 0.025 Uiso 1 1 calc R
C30 C -0.3937(4) 0.3769(3) 0.26636(17) 0.0245(8) Uani 1 1 d .
H30 H -0.4076 0.3087 0.2667 0.029 Uiso 1 1 calc R
C31 C -0.4793(4) 0.4034(3) 0.22300(17) 0.0242(8) Uani 1 1 d .
H31 H -0.5538 0.3541 0.1934 0.029 Uiso 1 1 calc R
C32 C -0.4550(4) 0.5028(3) 0.22318(17) 0.0255(8) Uani 1 1 d .
H32 H -0.5139 0.5204 0.1927 0.031 Uiso 1 1 calc R
C41 C 0.2265(3) 0.8198(2) 0.68165(15) 0.0167(7) Uani 1 1 d .
H41A H 0.2154 0.7995 0.7213 0.020 Uiso 1 1 calc R
H41B H 0.3107 0.8039 0.6694 0.020 Uiso 1 1 calc R
C42 C 0.2503(3) 0.9329(2) 0.69485(16) 0.0185(7) Uani 1 1 d .
H42A H 0.1674 0.9500 0.7079 0.022 Uiso 1 1 calc R
H42B H 0.2625 0.9544 0.6557 0.022 Uiso 1 1 calc R
C43 C 0.3792(3) 0.9888(2) 0.74690(16) 0.0182(7) Uani 1 1 d .
H43A H 0.3666 0.9668 0.7859 0.022 Uiso 1 1 calc R
H43B H 0.4616 0.9711 0.7337 0.022 Uiso 1 1 calc R
C44 C 0.4064(3) 1.1020(2) 0.76133(16) 0.0199(7) Uani 1 1 d .
H44A H 0.4134 1.1232 0.7217 0.024 Uiso 1 1 calc R
H44B H 0.3256 1.1197 0.7765 0.024 Uiso 1 1 calc R
C45 C 0.5377(3) 1.1598(2) 0.81032(16) 0.0191(7) Uani 1 1 d .
H45A H 0.6184 1.1416 0.7955 0.023 Uiso 1 1 calc R
H45B H 0.5302 1.1395 0.8502 0.023 Uiso 1 1 calc R
C46 C 0.5646(4) 1.2728(2) 0.82358(16) 0.0209(7) Uani 1 1 d .
H46A H 0.4852 1.2910 0.8398 0.025 Uiso 1 1 calc R
H46B H 0.5683 1.2926 0.7833 0.025 Uiso 1 1 calc R
C47 C 0.6990(4) 1.3320(2) 0.87100(17) 0.0218(7) Uani 1 1 d .
H47A H 0.7788 1.3145 0.8548 0.026 Uiso 1 1 calc R
H47B H 0.6958 1.3125 0.9114 0.026 Uiso 1 1 calc R
C48 C 0.7228(3) 1.4450(2) 0.88353(16) 0.0204(7) Uani 1 1 d .
H48A H 0.7289 1.4642 0.8432 0.024 Uiso 1 1 calc R
H48B H 0.6407 1.4615 0.8978 0.024 Uiso 1 1 calc R
C49 C 0.8526(4) 1.5074(2) 0.93232(17) 0.0221(7) Uani 1 1 d .
H49A H 0.9358 1.4942 0.9172 0.027 Uiso 1 1 calc R
H49B H 0.8492 1.4868 0.9723 0.027 Uiso 1 1 calc R
C50 C 0.8674(4) 1.6195(2) 0.94522(17) 0.0217(7) Uani 1 1 d .
H50A H 0.8733 1.6403 0.9054 0.026 Uiso 1 1 calc R
H50B H 0.7829 1.6324 0.9591 0.026 Uiso 1 1 calc R
C51 C 0.9951(4) 1.6829(2) 0.99539(17) 0.0217(7) Uani 1 1 d .
H51A H 1.0798 1.6739 0.9799 0.026 Uiso 1 1 calc R
H51B H 0.9930 1.6581 1.0340 0.026 Uiso 1 1 calc R
C52 C 1.0060(4) 1.7941(2) 1.01283(17) 0.0236(8) Uani 1 1 d .
H52A H 1.0067 1.8192 0.9743 0.028 Uiso 1 1 calc R
H52B H 0.9229 1.8038 1.0295 0.028 Uiso 1 1 calc R
C53 C 1.1365(4) 1.8548(2) 1.06198(17) 0.0228(8) Uani 1 1 d .
H53A H 1.2191 1.8437 1.0454 0.027 Uiso 1 1 calc R
H53B H 1.1348 1.8296 1.1005 0.027 Uiso 1 1 calc R
C54 C 1.1529(4) 1.9671(2) 1.08036(18) 0.0234(8) Uani 1 1 d .
H54A H 1.1506 1.9924 1.0419 0.028 Uiso 1 1 calc R
H54B H 1.0735 1.9792 1.0994 0.028 Uiso 1 1 calc R
C55 C 1.2884(4) 2.0243(3) 1.12696(18) 0.0263(8) Uani 1 1 d .
H55A H 1.3675 2.0134 1.1073 0.032 Uiso 1 1 calc R
H55B H 1.2917 1.9972 1.1647 0.032 Uiso 1 1 calc R
C56 C 1.3061(5) 2.1362(3) 1.1478(2) 0.0406(11) Uani 1 1 d .
H56A H 1.3966 2.1690 1.1763 0.049 Uiso 1 1 calc R
H56B H 1.2315 2.1479 1.1698 0.049 Uiso 1 1 calc R
H56C H 1.3015 2.1635 1.1106 0.049 Uiso 1 1 calc R
C61 C 0.3593(3) 0.5881(2) 0.35822(16) 0.0179(7) Uani 1 1 d .
H61A H 0.4293 0.5612 0.3387 0.021 Uiso 1 1 calc R
H61B H 0.3414 0.5566 0.3933 0.021 Uiso 1 1 calc R
C62 C 0.2247(3) 0.5572(2) 0.30914(17) 0.0209(7) Uani 1 1 d .
H62A H 0.2395 0.5897 0.2742 0.025 Uiso 1 1 calc R
H62B H 0.1511 0.5790 0.3286 0.025 Uiso 1 1 calc R
C63 C 0.1787(4) 0.4438(2) 0.28322(17) 0.0226(8) Uani 1 1 d .
H63A H 0.2537 0.4234 0.2641 0.027 Uiso 1 1 calc R
H63B H 0.1679 0.4126 0.3190 0.027 Uiso 1 1 calc R
C64 C 0.0442(4) 0.4029(3) 0.23449(17) 0.0235(8) Uani 1 1 d .
H64A H 0.0506 0.4372 0.2000 0.028 Uiso 1 1 calc R
H64B H -0.0338 0.4161 0.2543 0.028 Uiso 1 1 calc R
C65 C 0.0155(4) 0.2911(2) 0.20745(16) 0.0209(7) Uani 1 1 d .
H65A H 0.0933 0.2797 0.1868 0.025 Uiso 1 1 calc R
H65B H 0.0160 0.2587 0.2430 0.025 Uiso 1 1 calc R
C66 C -0.1204(3) 0.2394(2) 0.15994(16) 0.0207(7) Uani 1 1 d .
H66A H -0.1194 0.2670 0.1224 0.025 Uiso 1 1 calc R
H66B H -0.1992 0.2528 0.1791 0.025 Uiso 1 1 calc R
C67 C -0.1417(3) 0.1269(2) 0.13960(17) 0.0215(7) Uani 1 1 d .
H67A H -0.0608 0.1148 0.1217 0.026 Uiso 1 1 calc R
H67B H -0.1424 0.1005 0.1776 0.026 Uiso 1 1 calc R
C68 C -0.2745(3) 0.0680(2) 0.09118(17) 0.0209(7) Uani 1 1 d .
H68A H -0.3559 0.0807 0.1082 0.025 Uiso 1 1 calc R
H68B H -0.2729 0.0919 0.0522 0.025 Uiso 1 1 calc R
C69 C -0.2910(3) -0.0437(2) 0.07471(17) 0.0214(7) Uani 1 1 d .
H69A H -0.2083 -0.0556 0.0586 0.026 Uiso 1 1 calc R
H69B H -0.2927 -0.0670 0.1139 0.026 Uiso 1 1 calc R
C70 C -0.4208(3) -0.1060(2) 0.02607(16) 0.0205(7) Uani 1 1 d .
H70A H -0.4177 -0.0848 -0.0138 0.025 Uiso 1 1 calc R
H70B H -0.5037 -0.0928 0.0414 0.025 Uiso 1 1 calc R
C71 C -0.4366(4) -0.2178(3) 0.01237(18) 0.0243(8) Uani 1 1 d .
H71A H -0.3542 -0.2308 -0.0036 0.029 Uiso 1 1 calc R
H71B H -0.4375 -0.2384 0.0525 0.029 Uiso 1 1 calc R
C72 C -0.5670(4) -0.2819(3) -0.03519(17) 0.0234(8) Uani 1 1 d .
H72A H -0.5644 -0.2642 -0.0761 0.028 Uiso 1 1 calc R
H72B H -0.6496 -0.2674 -0.0203 0.028 Uiso 1 1 calc R
C73 C -0.5816(4) -0.3934(3) -0.04520(19) 0.0285(8) Uani 1 1 d .
H73A H -0.4992 -0.4074 -0.0607 0.034 Uiso 1 1 calc R
H73B H -0.5809 -0.4100 -0.0038 0.034 Uiso 1 1 calc R
C74 C -0.7115(4) -0.4615(3) -0.0911(2) 0.0327(9) Uani 1 1 d .
H74A H -0.7113 -0.4480 -0.1333 0.039 Uiso 1 1 calc R
H74B H -0.7949 -0.4475 -0.0767 0.039 Uiso 1 1 calc R
C75 C -0.7189(5) -0.5714(3) -0.0961(2) 0.0458(12) Uani 1 1 d .
H75A H -0.6321 -0.5836 -0.1076 0.055 Uiso 1 1 calc R
H75B H -0.7241 -0.5850 -0.0542 0.055 Uiso 1 1 calc R
C76 C -0.8424(6) -0.6439(4) -0.1444(3) 0.0642(17) Uani 1 1 d .
H76A H -0.9287 -0.6299 -0.1350 0.077 Uiso 1 1 calc R
H76B H -0.8453 -0.7124 -0.1427 0.077 Uiso 1 1 calc R
H76C H -0.8329 -0.6362 -0.1868 0.077 Uiso 1 1 calc R

loop_
_atom_site_aniso_label
_atom_site_aniso_U_11
_atom_site_aniso_U_22
_atom_site_aniso_U_33
_atom_site_aniso_U_23
_atom_site_aniso_U_13
_atom_site_aniso_U_12
Fe1 0.0127(2) 0.0076(2) 0.0175(2) 0.00222(17) 0.00051(17) 0.00356(17)
S1 0.0143(4) 0.0103(4) 0.0190(4) 0.0039(3) 0.0010(3) 0.0030(3)
O11 0.0212(12) 0.0138(11) 0.0163(11) 0.0038(9) 0.0041(9) 0.0070(9)
O12 0.0153(11) 0.0201(12) 0.0269(13) 0.0090(10) 0.0062(10) 0.0046(10)
O13 0.0292(13) 0.0066(11) 0.0312(14) 0.0073(10) -0.0006(11) 0.0056(10)
S2 0.0158(4) 0.0094(4) 0.0281(5) 0.0025(3) 0.0062(3) 0.0033(3)
O21 0.0176(11) 0.0116(11) 0.0242(12) 0.0047(9) 0.0067(9) 0.0055(9)
O22 0.0411(16) 0.0176(13) 0.0430(16) 0.0109(12) 0.0284(13) 0.0099(12)
O23 0.0174(12) 0.0124(12) 0.0431(16) -0.0023(11) -0.0030(11) 0.0036(10)
N1 0.0156(13) 0.0091(13) 0.0194(14) 0.0041(11) 0.0036(11) 0.0045(11)
N2 0.0157(13) 0.0073(12) 0.0214(14) 0.0028(11) 0.0024(11) 0.0035(10)
N3 0.0158(14) 0.0109(13) 0.0211(15) 0.0007(11) 0.0018(11) 0.0021(11)
N4 0.0191(15) 0.0302(17) 0.0225(16) 0.0019(13) -0.0014(12) 0.0038(13)
N5 0.0121(13) 0.0102(13) 0.0203(14) 0.0034(11) 0.0006(11) 0.0033(10)
N6 0.0183(15) 0.0211(15) 0.0333(17) 0.0098(13) -0.0025(13) 0.0083(12)
N21 0.0142(13) 0.0106(13) 0.0196(14) 0.0039(11) 0.0045(11) 0.0043(11)
N22 0.0170(14) 0.0062(12) 0.0226(15) 0.0014(11) 0.0005(11) 0.0025(10)
N23 0.0151(13) 0.0091(13) 0.0205(14) 0.0008(11) -0.0004(11) 0.0019(10)
N24 0.0188(14) 0.0176(15) 0.0217(15) 0.0037(12) -0.0032(12) 0.0046(12)
N25 0.0130(13) 0.0115(13) 0.0217(14) 0.0063(11) 0.0015(11) 0.0050(11)
N26 0.0190(15) 0.0163(15) 0.0374(18) 0.0077(13) -0.0050(13) 0.0087(12)
C1 0.0158(16) 0.0093(15) 0.0244(18) 0.0050(13) 0.0041(13) 0.0010(12)
C2 0.0257(18) 0.0108(15) 0.0236(18) 0.0044(13) 0.0070(14) 0.0040(14)
C3 0.0224(17) 0.0133(16) 0.0308(19) 0.0083(14) 0.0087(15) 0.0080(14)
C4 0.0173(16) 0.0144(16) 0.0250(18) 0.0069(13) 0.0044(14) 0.0076(13)
C5 0.0130(15) 0.0112(15) 0.0182(16) 0.0033(12) 0.0031(12) 0.0031(12)
C6 0.0150(15) 0.0124(15) 0.0170(16) 0.0027(12) 0.0037(13) 0.0041(12)
C7 0.0156(16) 0.0103(15) 0.0195(16) 0.0026(12) 0.0060(13) 0.0027(12)
C8 0.0147(16) 0.0214(18) 0.0177(17) 0.0002(13) 0.0047(13) 0.0030(14)
C9 0.0190(17) 0.0206(18) 0.0261(19) -0.0006(14) 0.0068(14) 0.0029(14)
C10 0.029(2) 0.0187(19) 0.034(2) -0.0059(16) 0.0094(17) -0.0044(16)
C11 0.029(2) 0.033(2) 0.031(2) -0.0088(18) 0.0007(17) -0.0096(18)
C12 0.0219(19) 0.046(3) 0.027(2) 0.0008(18) -0.0069(16) 0.0015(18)
C21 0.0168(16) 0.0090(15) 0.0240(17) 0.0025(13) 0.0037(13) 0.0028(12)
C22 0.0239(18) 0.0085(15) 0.0273(19) 0.0048(13) 0.0084(14) 0.0047(13)
C23 0.0242(18) 0.0121(16) 0.0268(18) 0.0085(13) 0.0098(14) 0.0094(14)
C24 0.0170(16) 0.0161(16) 0.0223(17) 0.0068(13) 0.0039(13) 0.0071(13)
C25 0.0138(15) 0.0106(15) 0.0178(16) 0.0043(12) 0.0053(12) 0.0042(12)
C26 0.0132(15) 0.0126(15) 0.0179(16) 0.0026(12) 0.0043(12) 0.0040(12)
C27 0.0159(15) 0.0099(15) 0.0172(16) 0.0044(12) 0.0026(13) 0.0037(12)
C28 0.0143(16) 0.0175(17) 0.0187(17) 0.0053(13) 0.0043(13) 0.0027(13)
C29 0.0207(17) 0.0160(17) 0.0232(18) 0.0054(14) -0.0004(14) 0.0048(14)
C30 0.0248(18) 0.0161(17) 0.030(2) 0.0043(15) 0.0010(15) 0.0037(14)
C31 0.0201(17) 0.0198(18) 0.0255(19) -0.0008(14) -0.0023(14) 0.0015(14)
C32 0.0248(19) 0.0245(19) 0.0235(19) 0.0052(15) -0.0045(15) 0.0061(15)
C41 0.0180(16) 0.0140(16) 0.0171(16) 0.0039(13) 0.0008(13) 0.0040(13)
C42 0.0199(17) 0.0129(16) 0.0216(17) 0.0037(13) 0.0026(14) 0.0038(13)
C43 0.0208(17) 0.0119(16) 0.0190(17) 0.0026(13) 0.0015(13) 0.0019(13)
C44 0.0220(17) 0.0118(16) 0.0237(18) 0.0045(13) 0.0001(14) 0.0028(13)
C45 0.0197(17) 0.0119(16) 0.0223(18) 0.0027(13) 0.0024(14) 0.0002(13)
C46 0.0225(17) 0.0118(16) 0.0237(18) 0.0013(13) -0.0030(14) 0.0028(13)
C47 0.0206(17) 0.0156(17) 0.0268(19) 0.0045(14) 0.0000(14) 0.0043(14)
C48 0.0185(17) 0.0168(17) 0.0230(18) 0.0033(14) -0.0021(14) 0.0046(14)
C49 0.0198(17) 0.0166(17) 0.0275(19) 0.0030(14) -0.0002(14) 0.0054(14)
C50 0.0202(17) 0.0154(17) 0.0273(19) 0.0029(14) 0.0005(14) 0.0058(14)
C51 0.0216(17) 0.0143(17) 0.0266(19) 0.0028(14) 0.0006(14) 0.0045(14)
C52 0.0236(18) 0.0137(17) 0.031(2) 0.0016(14) 0.0017(15) 0.0069(14)
C53 0.0228(18) 0.0151(17) 0.0253(19) -0.0009(14) 0.0010(15) 0.0030(14)
C54 0.0246(18) 0.0118(16) 0.032(2) 0.0026(14) 0.0037(15) 0.0056(14)
C55 0.0243(19) 0.0141(17) 0.034(2) -0.0033(15) 0.0033(16) 0.0027(14)
C56 0.042(2) 0.017(2) 0.053(3) -0.0035(18) 0.000(2) 0.0070(18)
C61 0.0206(17) 0.0054(14) 0.0266(18) 0.0019(13) 0.0070(14) 0.0023(12)
C62 0.0204(17) 0.0130(16) 0.0272(19) 0.0030(14) 0.0030(14) 0.0034(14)
C63 0.0230(18) 0.0141(17) 0.0272(19) 0.0002(14) 0.0025(15) 0.0044(14)
C64 0.0222(18) 0.0162(17) 0.029(2) 0.0008(14) 0.0046(15) 0.0037(14)
C65 0.0230(18) 0.0152(17) 0.0213(18) 0.0027(14) 0.0020(14) 0.0028(14)
C66 0.0202(17) 0.0164(17) 0.0241(18) 0.0037(14) 0.0029(14) 0.0051(14)
C67 0.0202(17) 0.0150(17) 0.0254(19) 0.0021(14) 0.0003(14) 0.0028(14)
C68 0.0178(17) 0.0175(17) 0.0250(18) 0.0036(14) 0.0021(14) 0.0030(14)
C69 0.0187(17) 0.0160(17) 0.0262(19) 0.0034(14) 0.0007(14) 0.0026(14)
C70 0.0219(17) 0.0149(16) 0.0230(18) 0.0028(14) 0.0023(14) 0.0051(14)
C71 0.0195(17) 0.0187(18) 0.031(2) 0.0023(15) 0.0026(15) 0.0039(14)
C72 0.0216(18) 0.0171(17) 0.0280(19) -0.0002(14) 0.0032(15) 0.0048(14)
C73 0.0250(19) 0.0183(18) 0.040(2) 0.0000(16) 0.0085(17) 0.0063(15)
C74 0.029(2) 0.0204(19) 0.039(2) -0.0061(16) 0.0113(17) -0.0018(16)
C75 0.048(3) 0.021(2) 0.056(3) -0.008(2) 0.024(2) -0.0056(19)
C76 0.064(3) 0.038(3) 0.061(3) -0.019(2) 0.028(3) -0.021(2)

loop_
_atom_type_symbol
_atom_type_description
_atom_type_scat_dispersion_real
_atom_type_scat_dispersion_imag
_atom_type_scat_source
C C 0.0033 0.0016 'International Tables Vol C Tables 4.2.6.8 and 6.1.1.4'
H H 0.0000 0.0000 'International Tables Vol C Tables 4.2.6.8 and 6.1.1.4'
N N 0.0061 0.0033 'International Tables Vol C Tables 4.2.6.8 and 6.1.1.4'
O O 0.0106 0.0060 'International Tables Vol C Tables 4.2.6.8 and 6.1.1.4'
S S 0.1246 0.1234 'International Tables Vol C Tables 4.2.6.8 and 6.1.1.4'
Fe Fe 0.3463 0.8444 'International Tables Vol C Tables 4.2.6.8 and 6.1.1.4'

loop_
_geom_angle_atom_site_label_1
_geom_angle_atom_site_label_2
_geom_angle_atom_site_label_3
_geom_angle
_geom_angle_publ_flag
O11 Fe1 O21 174.64(9) y
O11 Fe1 N2 90.33(10) y
O21 Fe1 N2 91.57(10) y
O11 Fe1 N22 90.63(10) y
O21 Fe1 N22 87.47(10) y
N2 Fe1 N22 179.03(11) y
O11 Fe1 N1 94.66(9) y
O21 Fe1 N1 90.66(9) y
N2 Fe1 N1 75.91(10) y
N22 Fe1 N1 104.20(10) y
O11 Fe1 N21 86.40(9) y
O21 Fe1 N21 88.27(9) y
N2 Fe1 N21 104.35(10) y
N22 Fe1 N21 75.52(10) y
N1 Fe1 N21 178.91(10) y
O13 S1 O12 115.07(15) ?
O13 S1 O11 112.52(14) ?
O12 S1 O11 110.01(13) ?
O13 S1 C41 106.06(15) ?
O12 S1 C41 106.73(15) ?
O11 S1 C41 105.79(15) ?
S1 O11 Fe1 141.51(14) ?
O22 S2 O23 113.68(17) ?
O22 S2 O21 110.83(14) ?
O23 S2 O21 112.85(14) ?
O22 S2 C61 107.23(16) ?
O23 S2 C61 105.48(15) ?
O21 S2 C61 106.17(14) ?
S2 O21 Fe1 143.93(15) ?
C1 N1 C5 118.1(3) ?
C1 N1 Fe1 125.3(2) ?
C5 N1 Fe1 116.5(2) ?
C6 N2 N3 108.7(3) ?
C6 N2 Fe1 115.1(2) ?
N3 N2 Fe1 136.3(2) ?
C7 N3 N2 107.4(3) ?
C12 N4 C8 116.9(3) ?
C6 N5 C7 105.6(3) ?
C6 N5 N6 125.1(3) ?
C7 N5 N6 129.3(3) ?
N5 N6 H6X 103.0 ?
N5 N6 H6Y 103.9 ?
H6X N6 H6Y 104.9 ?
C21 N21 C25 118.1(3) ?
C21 N21 Fe1 125.1(2) ?
C25 N21 Fe1 116.8(2) ?
C26 N22 N23 109.1(3) ?
C26 N22 Fe1 115.0(2) ?
N23 N22 Fe1 135.8(2) ?
C27 N23 N22 106.5(3) ?
C32 N24 C28 116.9(3) ?
C26 N25 C27 105.6(2) ?
C26 N25 N26 124.7(3) ?
C27 N25 N26 129.7(3) ?
N25 N26 H26X 101.2 ?
N25 N26 H26Y 107.0 ?
H26X N26 H26Y 104.8 ?
N1 C1 C2 122.2(3) ?
N1 C1 H1 118.9 ?
C2 C1 H1 118.9 ?
C3 C2 C1 119.3(3) ?
C3 C2 H2 120.4 ?
C1 C2 H2 120.4 ?
C2 C3 C4 119.4(3) ?
C2 C3 H3 120.3 ?
C4 C3 H3 120.3 ?
C5 C4 C3 117.9(3) ?
C5 C4 H4 121.0 ?
C3 C4 H4 121.0 ?
N1 C5 C4 123.1(3) ?
N1 C5 C6 112.0(3) ?
C4 C5 C6 124.9(3) ?
N2 C6 N5 108.7(3) ?
N2 C6 C5 120.3(3) ?
N5 C6 C5 130.9(3) ?
N3 C7 N5 109.7(3) ?
N3 C7 C8 124.2(3) ?
N5 C7 C8 126.1(3) ?
N4 C8 C9 124.3(3) ?
N4 C8 C7 117.4(3) ?
C9 C8 C7 118.3(3) ?
C10 C9 C8 117.3(4) ?
C10 C9 H9 121.4 ?
C8 C9 H9 121.4 ?
C11 C10 C9 119.4(4) ?
C11 C10 H10 120.3 ?
C9 C10 H10 120.3 ?
C10 C11 C12 118.9(3) ?
C10 C11 H11 120.5 ?
C12 C11 H11 120.5 ?
N4 C12 C11 123.2(4) ?
N4 C12 H12 118.4 ?
C11 C12 H12 118.4 ?
N21 C21 C22 122.2(3) ?
N21 C21 H21 118.9 ?
C22 C21 H21 118.9 ?
C23 C22 C21 118.9(3) ?
C23 C22 H22 120.6 ?
C21 C22 H22 120.6 ?
C22 C23 C24 120.0(3) ?
C22 C23 H23 120.0 ?
C24 C23 H23 120.0 ?
C25 C24 C23 117.6(3) ?
C25 C24 H24 121.2 ?
C23 C24 H24 121.2 ?
N21 C25 C24 123.2(3) ?
N21 C25 C26 111.7(3) ?
C24 C25 C26 125.1(3) ?
N22 C26 N25 108.7(3) ?
N22 C26 C25 120.9(3) ?
N25 C26 C25 130.4(3) ?
N23 C27 N25 110.0(3) ?
N23 C27 C28 124.0(3) ?
N25 C27 C28 126.0(3) ?
N24 C28 C29 123.7(3) ?
N24 C28 C27 117.0(3) ?
C29 C28 C27 119.4(3) ?
C30 C29 C28 117.5(3) ?
C30 C29 H29 121.2 ?
C28 C29 H29 121.2 ?
C31 C30 C29 119.5(3) ?
C31 C30 H30 120.2 ?
C29 C30 H30 120.2 ?
C30 C31 C32 118.8(3) ?
C30 C31 H31 120.6 ?
C32 C31 H31 120.6 ?
N24 C32 C31 123.6(3) ?
N24 C32 H32 118.2 ?
C31 C32 H32 118.2 ?
C42 C41 S1 115.0(2) ?
C42 C41 H41A 108.5 ?
S1 C41 H41A 108.5 ?
C42 C41 H41B 108.5 ?
S1 C41 H41B 108.5 ?
H41A C41 H41B 107.5 ?
C41 C42 C43 111.3(3) ?
C41 C42 H42A 109.4 ?
C43 C42 H42A 109.4 ?
C41 C42 H42B 109.4 ?
C43 C42 H42B 109.4 ?
H42A C42 H42B 108.0 ?
C44 C43 C42 112.8(3) ?
C44 C43 H43A 109.0 ?
C42 C43 H43A 109.0 ?
C44 C43 H43B 109.0 ?
C42 C43 H43B 109.0 ?
H43A C43 H43B 107.8 ?
C45 C44 C43 114.0(3) ?
C45 C44 H44A 108.7 ?
C43 C44 H44A 108.7 ?
C45 C44 H44B 108.7 ?
C43 C44 H44B 108.7 ?
H44A C44 H44B 107.6 ?
C44 C45 C46 113.5(3) ?
C44 C45 H45A 108.9 ?
C46 C45 H45A 108.9 ?
C44 C45 H45B 108.9 ?
C46 C45 H45B 108.9 ?
H45A C45 H45B 107.7 ?
C45 C46 C47 114.1(3) ?
C45 C46 H46A 108.7 ?
C47 C46 H46A 108.7 ?
C45 C46 H46B 108.7 ?
C47 C46 H46B 108.7 ?
H46A C46 H46B 107.6 ?
C46 C47 C48 112.9(3) ?
C46 C47 H47A 109.0 ?
C48 C47 H47A 109.0 ?
C46 C47 H47B 109.0 ?
C48 C47 H47B 109.0 ?
H47A C47 H47B 107.8 ?
C49 C48 C47 115.0(3) ?
C49 C48 H48A 108.5 ?
C47 C48 H48A 108.5 ?
C49 C48 H48B 108.5 ?
C47 C48 H48B 108.5 ?
H48A C48 H48B 107.5 ?
C48 C49 C50 112.7(3) ?
C48 C49 H49A 109.0 ?
C50 C49 H49A 109.0 ?
C48 C49 H49B 109.0 ?
C50 C49 H49B 109.0 ?
H49A C49 H49B 107.8 ?
C51 C50 C49 113.3(3) ?
C51 C50 H50A 108.9 ?
C49 C50 H50A 108.9 ?
C51 C50 H50B 108.9 ?
C49 C50 H50B 108.9 ?
H50A C50 H50B 107.7 ?
C50 C51 C52 114.3(3) ?
C50 C51 H51A 108.7 ?
C52 C51 H51A 108.7 ?
C50 C51 H51B 108.7 ?
C52 C51 H51B 108.7 ?
H51A C51 H51B 107.6 ?
C53 C52 C51 112.5(3) ?
C53 C52 H52A 109.1 ?
C51 C52 H52A 109.1 ?
C53 C52 H52B 109.1 ?
C51 C52 H52B 109.1 ?
H52A C52 H52B 107.8 ?
C52 C53 C54 114.4(3) ?
C52 C53 H53A 108.7 ?
C54 C53 H53A 108.7 ?
C52 C53 H53B 108.7 ?
C54 C53 H53B 108.7 ?
H53A C53 H53B 107.6 ?
C55 C54 C53 112.0(3) ?
C55 C54 H54A 109.2 ?
C53 C54 H54A 109.2 ?
C55 C54 H54B 109.2 ?
C53 C54 H54B 109.2 ?
H54A C54 H54B 107.9 ?
C54 C55 C56 113.4(3) ?
C54 C55 H55A 108.9 ?
C56 C55 H55A 108.9 ?
C54 C55 H55B 108.9 ?
C56 C55 H55B 108.9 ?
H55A C55 H55B 107.7 ?
C55 C56 H56A 109.5 ?
C55 C56 H56B 109.5 ?
H56A C56 H56B 109.5 ?
C55 C56 H56C 109.5 ?
H56A C56 H56C 109.5 ?
H56B C56 H56C 109.5 ?
C62 C61 S2 115.5(2) ?
C62 C61 H61A 108.4 ?
S2 C61 H61A 108.4 ?
C62 C61 H61B 108.4 ?
S2 C61 H61B 108.4 ?
H61A C61 H61B 107.5 ?
C61 C62 C63 109.7(3) ?
C61 C62 H62A 109.7 ?
C63 C62 H62A 109.7 ?
C61 C62 H62B 109.7 ?
C63 C62 H62B 109.7 ?
H62A C62 H62B 108.2 ?
C64 C63 C62 115.1(3) ?
C64 C63 H63A 108.5 ?
C62 C63 H63A 108.5 ?
C64 C63 H63B 108.5 ?
C62 C63 H63B 108.5 ?
H63A C63 H63B 107.5 ?
C63 C64 C65 110.6(3) ?
C63 C64 H64A 109.5 ?
C65 C64 H64A 109.5 ?
C63 C64 H64B 109.5 ?
C65 C64 H64B 109.5 ?
H64A C64 H64B 108.1 ?
C66 C65 C64 116.1(3) ?
C66 C65 H65A 108.3 ?
C64 C65 H65A 108.3 ?
C66 C65 H65B 108.3 ?
C64 C65 H65B 108.3 ?
H65A C65 H65B 107.4 ?
C65 C66 C67 111.1(3) ?
C65 C66 H66A 109.4 ?
C67 C66 H66A 109.4 ?
C65 C66 H66B 109.4 ?
C67 C66 H66B 109.4 ?
H66A C66 H66B 108.0 ?
C68 C67 C66 115.3(3) ?
C68 C67 H67A 108.4 ?
C66 C67 H67A 108.4 ?
C68 C67 H67B 108.4 ?
C66 C67 H67B 108.4 ?
H67A C67 H67B 107.5 ?
C69 C68 C67 112.5(3) ?
C69 C68 H68A 109.1 ?
C67 C68 H68A 109.1 ?
C69 C68 H68B 109.1 ?
C67 C68 H68B 109.1 ?
H68A C68 H68B 107.8 ?
C70 C69 C68 114.8(3) ?
C70 C69 H69A 108.6 ?
C68 C69 H69A 108.6 ?
C70 C69 H69B 108.6 ?
C68 C69 H69B 108.6 ?
H69A C69 H69B 107.6 ?
C69 C70 C71 113.4(3) ?
C69 C70 H70A 108.9 ?
C71 C70 H70A 108.9 ?
C69 C70 H70B 108.9 ?
C71 C70 H70B 108.9 ?
H70A C70 H70B 107.7 ?
C72 C71 C70 114.4(3) ?
C72 C71 H71A 108.7 ?
C70 C71 H71A 108.7 ?
C72 C71 H71B 108.7 ?
C70 C71 H71B 108.7 ?
H71A C71 H71B 107.6 ?
C71 C72 C73 112.5(3) ?
C71 C72 H72A 109.1 ?
C73 C72 H72A 109.1 ?
C71 C72 H72B 109.1 ?
C73 C72 H72B 109.1 ?
H72A C72 H72B 107.8 ?
C74 C73 C72 115.1(3) ?
C74 C73 H73A 108.5 ?
C72 C73 H73A 108.5 ?
C74 C73 H73B 108.5 ?
C72 C73 H73B 108.5 ?
H73A C73 H73B 107.5 ?
C73 C74 C75 111.1(4) ?
C73 C74 H74A 109.4 ?
C75 C74 H74A 109.4 ?
C73 C74 H74B 109.4 ?
C75 C74 H74B 109.4 ?
H74A C74 H74B 108.0 ?
C76 C75 C74 113.8(4) ?
C76 C75 H75A 108.8 ?
C74 C75 H75A 108.8 ?
C76 C75 H75B 108.8 ?
C74 C75 H75B 108.8 ?
H75A C75 H75B 107.7 ?
C75 C76 H76A 109.5 ?
C75 C76 H76B 109.5 ?
H76A C76 H76B 109.5 ?
C75 C76 H76C 109.5 ?
H76A C76 H76C 109.5 ?
H76B C76 H76C 109.5 ?

loop_
_geom_bond_atom_site_label_1
_geom_bond_atom_site_label_2
_geom_bond_distance
_geom_bond_publ_flag
Fe1 O11 2.096(2) y
Fe1 O21 2.101(2) y
Fe1 N2 2.123(3) y
Fe1 N22 2.134(3) y
Fe1 N1 2.197(3) y
Fe1 N21 2.198(3) y
S1 O13 1.452(2) ?
S1 O12 1.453(2) ?
S1 O11 1.478(2) ?
S1 C41 1.781(3) ?
S2 O22 1.447(3) ?
S2 O23 1.449(3) ?
S2 O21 1.474(2) ?
S2 C61 1.776(3) ?
N1 C1 1.346(4) ?
N1 C5 1.351(4) ?
N2 C6 1.335(4) ?
N2 N3 1.369(4) ?
N3 C7 1.312(4) ?
N4 C12 1.340(5) ?
N4 C8 1.341(4) ?
N5 C6 1.357(4) ?
N5 C7 1.389(4) ?
N5 N6 1.420(4) ?
N6 H6X 0.9538 ?
N6 H6Y 0.9514 ?
N21 C21 1.343(4) ?
N21 C25 1.352(4) ?
N22 C26 1.323(4) ?
N22 N23 1.369(4) ?
N23 C27 1.315(4) ?
N24 C32 1.340(4) ?
N24 C28 1.342(4) ?
N25 C26 1.355(4) ?
N25 C27 1.377(4) ?
N25 N26 1.422(4) ?
N26 H26X 0.9197 ?
N26 H26Y 0.9227 ?
C1 C2 1.392(4) ?
C1 H1 0.9500 ?
C2 C3 1.378(5) ?
C2 H2 0.9500 ?
C3 C4 1.399(5) ?
C3 H3 0.9500 ?
C4 C5 1.391(4) ?
C4 H4 0.9500 ?
C5 C6 1.475(4) ?
C7 C8 1.465(4) ?
C8 C9 1.400(5) ?
C9 C10 1.386(5) ?
C9 H9 0.9500 ?
C10 C11 1.385(6) ?
C10 H10 0.9500 ?
C11 C12 1.390(6) ?
C11 H11 0.9500 ?
C12 H12 0.9500 ?
C21 C22 1.390(4) ?
C21 H21 0.9500 ?
C22 C23 1.379(5) ?
C22 H22 0.9500 ?
C23 C24 1.388(5) ?
C23 H23 0.9500 ?
C24 C25 1.387(4) ?
C24 H24 0.9500 ?
C25 C26 1.472(4) ?
C27 C28 1.470(4) ?
C28 C29 1.396(5) ?
C29 C30 1.389(5) ?
C29 H29 0.9500 ?
C30 C31 1.374(5) ?
C30 H30 0.9500 ?
C31 C32 1.379(5) ?
C31 H31 0.9500 ?
C32 H32 0.9500 ?
C41 C42 1.530(4) ?
C41 H41A 0.9900 ?
C41 H41B 0.9900 ?
C42 C43 1.533(4) ?
C42 H42A 0.9900 ?
C42 H42B 0.9900 ?
C43 C44 1.528(4) ?
C43 H43A 0.9900 ?
C43 H43B 0.9900 ?
C44 C45 1.519(4) ?
C44 H44A 0.9900 ?
C44 H44B 0.9900 ?
C45 C46 1.527(4) ?
C45 H45A 0.9900 ?
C45 H45B 0.9900 ?
C46 C47 1.528(5) ?
C46 H46A 0.9900 ?
C46 H46B 0.9900 ?
C47 C48 1.530(4) ?
C47 H47A 0.9900 ?
C47 H47B 0.9900 ?
C48 C49 1.521(5) ?
C48 H48A 0.9900 ?
C48 H48B 0.9900 ?
C49 C50 1.531(5) ?
C49 H49A 0.9900 ?
C49 H49B 0.9900 ?
C50 C51 1.526(5) ?
C50 H50A 0.9900 ?
C50 H50B 0.9900 ?
C51 C52 1.526(4) ?
C51 H51A 0.9900 ?
C51 H51B 0.9900 ?
C52 C53 1.523(5) ?
C52 H52A 0.9900 ?
C52 H52B 0.9900 ?
C53 C54 1.531(4) ?
C53 H53A 0.9900 ?
C53 H53B 0.9900 ?
C54 C55 1.521(5) ?
C54 H54A 0.9900 ?
C54 H54B 0.9900 ?
C55 C56 1.524(5) ?
C55 H55A 0.9900 ?
C55 H55B 0.9900 ?
C56 H56A 0.9800 ?
C56 H56B 0.9800 ?
C56 H56C 0.9800 ?
C61 C62 1.522(5) ?
C61 H61A 0.9900 ?
C61 H61B 0.9900 ?
C62 C63 1.529(4) ?
C62 H62A 0.9900 ?
C62 H62B 0.9900 ?
C63 C64 1.514(5) ?
C63 H63A 0.9900 ?
C63 H63B 0.9900 ?
C64 C65 1.522(4) ?
C64 H64A 0.9900 ?
C64 H64B 0.9900 ?
C65 C66 1.522(5) ?
C65 H65A 0.9900 ?
C65 H65B 0.9900 ?
C66 C67 1.527(4) ?
C66 H66A 0.9900 ?
C66 H66B 0.9900 ?
C67 C68 1.526(4) ?
C67 H67A 0.9900 ?
C67 H67B 0.9900 ?
C68 C69 1.522(5) ?
C68 H68A 0.9900 ?
C68 H68B 0.9900 ?
C69 C70 1.519(4) ?
C69 H69A 0.9900 ?
C69 H69B 0.9900 ?
C70 C71 1.525(5) ?
C70 H70A 0.9900 ?
C70 H70B 0.9900 ?
C71 C72 1.518(5) ?
C71 H71A 0.9900 ?
C71 H71B 0.9900 ?
C72 C73 1.527(5) ?
C72 H72A 0.9900 ?
C72 H72B 0.9900 ?
C73 C74 1.514(5) ?
C73 H73A 0.9900 ?
C73 H73B 0.9900 ?
C74 C75 1.531(6) ?
C74 H74A 0.9900 ?
C74 H74B 0.9900 ?
C75 C76 1.519(6) ?
C75 H75A 0.9900 ?
C75 H75B 0.9900 ?
C76 H76A 0.9800 ?
C76 H76B 0.9800 ?
C76 H76C 0.9800 ?

loop_
_geom_hbond_atom_site_label_D
_geom_hbond_atom_site_label_H
_geom_hbond_atom_site_label_A
_geom_hbond_distance_DH
_geom_hbond_distance_HA
_geom_hbond_distance_DA
_geom_hbond_angle_DHA
_geom_hbond_site_symmetry_A
N6 H6X O12 0.95 2.12 2.885(4) 136.6 1_655
N6 H6Y N4 0.95 2.17 2.870(4) 129.5 .
N26 H26X N24 0.92 2.11 2.875(4) 139.6 .
N26 H26Y O22 0.92 2.27 2.998(4) 136.0 1_455

loop_
_geom_torsion_atom_site_label_1
_geom_torsion_atom_site_label_2
_geom_torsion_atom_site_label_3
_geom_torsion_atom_site_label_4
_geom_torsion
O13 S1 O11 Fe1 -36.5(3)
O12 S1 O11 Fe1 -166.2(2)
C41 S1 O11 Fe1 78.8(2)
O21 Fe1 O11 S1 -170.4(8)
N2 Fe1 O11 S1 -59.7(2)
N22 Fe1 O11 S1 120.5(2)
N1 Fe1 O11 S1 16.2(2)
N21 Fe1 O11 S1 -164.1(2)
O22 S2 O21 Fe1 -168.2(2)
O23 S2 O21 Fe1 -39.4(3)
C61 S2 O21 Fe1 75.7(3)
O11 Fe1 O21 S2 161.7(8)
N2 Fe1 O21 S2 51.1(2)
N22 Fe1 O21 S2 -129.0(2)
N1 Fe1 O21 S2 -24.8(2)
N21 Fe1 O21 S2 155.4(2)
O11 Fe1 N1 C1 87.9(3)
O21 Fe1 N1 C1 -91.5(3)
N2 Fe1 N1 C1 177.1(3)
N22 Fe1 N1 C1 -3.9(3)
N21 Fe1 N1 C1 -79(5)
O11 Fe1 N1 C5 -92.4(2)
O21 Fe1 N1 C5 88.2(2)
N2 Fe1 N1 C5 -3.3(2)
N22 Fe1 N1 C5 175.7(2)
N21 Fe1 N1 C5 101(5)
O11 Fe1 N2 C6 97.6(2)
O21 Fe1 N2 C6 -87.4(2)
N22 Fe1 N2 C6 -94(6)
N1 Fe1 N2 C6 2.9(2)
N21 Fe1 N2 C6 -176.1(2)
O11 Fe1 N2 N3 -80.8(3)
O21 Fe1 N2 N3 94.2(3)
N22 Fe1 N2 N3 88(6)
N1 Fe1 N2 N3 -175.5(3)
N21 Fe1 N2 N3 5.6(3)
C6 N2 N3 C7 1.0(4)
Fe1 N2 N3 C7 179.4(2)
O11 Fe1 N21 C21 91.2(3)
O21 Fe1 N21 C21 -89.4(3)
N2 Fe1 N21 C21 1.8(3)
N22 Fe1 N21 C21 -177.2(3)
N1 Fe1 N21 C21 -102(5)
O11 Fe1 N21 C25 -89.2(2)
O21 Fe1 N21 C25 90.2(2)
N2 Fe1 N21 C25 -178.6(2)
N22 Fe1 N21 C25 2.4(2)
N1 Fe1 N21 C25 78(5)
O11 Fe1 N22 C26 83.6(2)
O21 Fe1 N22 C26 -91.4(2)
N2 Fe1 N22 C26 -85(6)
N1 Fe1 N22 C26 178.5(2)
N21 Fe1 N22 C26 -2.6(2)
O11 Fe1 N22 N23 -98.9(3)
O21 Fe1 N22 N23 86.1(3)
N2 Fe1 N22 N23 92(6)
N1 Fe1 N22 N23 -4.0(3)
N21 Fe1 N22 N23 174.9(3)
C26 N22 N23 C27 -1.3(4)
Fe1 N22 N23 C27 -178.9(2)
C5 N1 C1 C2 -0.8(5)
Fe1 N1 C1 C2 178.8(2)
N1 C1 C2 C3 -0.2(5)
C1 C2 C3 C4 0.5(5)
C2 C3 C4 C5 0.1(5)
C1 N1 C5 C4 1.5(5)
Fe1 N1 C5 C4 -178.2(2)
C1 N1 C5 C6 -177.3(3)
Fe1 N1 C5 C6 3.0(3)
C3 C4 C5 N1 -1.2(5)
C3 C4 C5 C6 177.5(3)
N3 N2 C6 N5 -1.4(4)
Fe1 N2 C6 N5 179.8(2)
N3 N2 C6 C5 176.5(3)
Fe1 N2 C6 C5 -2.3(4)
C7 N5 C6 N2 1.2(4)
N6 N5 C6 N2 -179.7(3)
C7 N5 C6 C5 -176.3(3)
N6 N5 C6 C5 2.8(5)
N1 C5 C6 N2 -0.5(4)
C4 C5 C6 N2 -179.3(3)
N1 C5 C6 N5 176.8(3)
C4 C5 C6 N5 -2.0(6)
N2 N3 C7 N5 -0.2(4)
N2 N3 C7 C8 -179.5(3)
C6 N5 C7 N3 -0.6(4)
N6 N5 C7 N3 -179.7(3)
C6 N5 C7 C8 178.6(3)
N6 N5 C7 C8 -0.5(5)
C12 N4 C8 C9 -2.6(5)
C12 N4 C8 C7 177.4(3)
N3 C7 C8 N4 170.4(3)
N5 C7 C8 N4 -8.7(5)
N3 C7 C8 C9 -9.6(5)
N5 C7 C8 C9 171.3(3)
N4 C8 C9 C10 1.8(5)
C7 C8 C9 C10 -178.2(3)
C8 C9 C10 C11 0.6(5)
C9 C10 C11 C12 -1.9(6)
C8 N4 C12 C11 1.1(6)
C10 C11 C12 N4 1.1(6)
C25 N21 C21 C22 0.0(5)
Fe1 N21 C21 C22 179.6(2)
N21 C21 C22 C23 0.2(5)
C21 C22 C23 C24 0.0(5)
C22 C23 C24 C25 -0.3(5)
C21 N21 C25 C24 -0.4(5)
Fe1 N21 C25 C24 180.0(2)
C21 N21 C25 C26 177.8(3)
Fe1 N21 C25 C26 -1.8(3)
C23 C24 C25 N21 0.6(5)
C23 C24 C25 C26 -177.4(3)
N23 N22 C26 N25 2.1(4)
Fe1 N22 C26 N25 -179.8(2)
N23 N22 C26 C25 -175.5(3)
Fe1 N22 C26 C25 2.6(4)
C27 N25 C26 N22 -2.0(4)
N26 N25 C26 N22 178.0(3)
C27 N25 C26 C25 175.3(3)
N26 N25 C26 C25 -4.7(5)
N21 C25 C26 N22 -0.5(4)
C24 C25 C26 N22 177.7(3)
N21 C25 C26 N25 -177.6(3)
C24 C25 C26 N25 0.6(6)
N22 N23 C27 N25 0.1(4)
N22 N23 C27 C28 178.4(3)
C26 N25 C27 N23 1.2(4)
N26 N25 C27 N23 -178.8(3)
C26 N25 C27 C28 -177.1(3)
N26 N25 C27 C28 3.0(5)
C32 N24 C28 C29 1.6(5)
C32 N24 C28 C27 -179.5(3)
N23 C27 C28 N24 -166.8(3)
N25 C27 C28 N24 11.3(5)
N23 C27 C28 C29 12.1(5)
N25 C27 C28 C29 -169.8(3)
N24 C28 C29 C30 -1.4(5)
C27 C28 C29 C30 179.7(3)
C28 C29 C30 C31 0.1(5)
C29 C30 C31 C32 1.0(6)
C28 N24 C32 C31 -0.4(5)
C30 C31 C32 N24 -0.8(6)
O13 S1 C41 C42 178.6(2)
O12 S1 C41 C42 -58.2(3)
O11 S1 C41 C42 58.9(3)
S1 C41 C42 C43 -179.8(2)
C41 C42 C43 C44 179.9(3)
C42 C43 C44 C45 -177.0(3)
C43 C44 C45 C46 179.2(3)
C44 C45 C46 C47 -177.9(3)
C45 C46 C47 C48 -179.8(3)
C46 C47 C48 C49 177.8(3)
C47 C48 C49 C50 -177.3(3)
C48 C49 C50 C51 178.4(3)
C49 C50 C51 C52 -175.4(3)
C50 C51 C52 C53 -178.8(3)
C51 C52 C53 C54 179.3(3)
C52 C53 C54 C55 -177.1(3)
C53 C54 C55 C56 -178.3(3)
O22 S2 C61 C62 -63.0(3)
O23 S2 C61 C62 175.5(3)
O21 S2 C61 C62 55.5(3)
S2 C61 C62 C63 177.0(2)
C61 C62 C63 C64 179.0(3)
C62 C63 C64 C65 174.6(3)
C63 C64 C65 C66 177.3(3)
C64 C65 C66 C67 -176.3(3)
C65 C66 C67 C68 -179.2(3)
C66 C67 C68 C69 -178.2(3)
C67 C68 C69 C70 -179.3(3)
C68 C69 C70 C71 -178.0(3)
C69 C70 C71 C72 178.9(3)
C70 C71 C72 C73 -177.5(3)
C71 C72 C73 C74 178.7(3)
C72 C73 C74 C75 -178.1(3)
C73 C74 C75 C76 -176.5(4)
